data_4062209
loop_
_publ_author_name
'Wang, Baiquan'
'Zhu, Bolin'
'Zhang, Jianyong'
'Xu, Shansheng'
'Zhou, Xiuzhong'
'Weng, Linhong'

_publ_section_title
;
 Reactions of Doubly Bridged Bis(cyclopentadienes) with Iron Pentacarbonyl
;
_journal_coden_ASTM ORGND7
_journal_issue 26
_journal_name_full Organometallics
_journal_page_first 5543
_journal_page_last 5555
_journal_paper_doi 10.1021/om030364a
_journal_volume 22
_journal_year 2003
_chemical_formula_sum 'C22 H22 Fe2 N0 O4 Si'
_chemical_formula_weight 490.19
_space_group_IT_number 19
_symmetry_cell_setting orthorhombic
_symmetry_space_group_name_Hall 'P 2ac 2ab'
_symmetry_space_group_name_H-M 'P 21 21 21'
_cell_angle_alpha 90.00
_cell_angle_beta 90.00
_cell_angle_gamma 90.00
_cell_formula_units_Z 4
_cell_length_a 10.006(4)
_cell_length_b 12.069(5)
_cell_length_c 17.325(8)
_cell_measurement_temperature 273(2)
_cell_volume 2092.2(16)
_diffrn_ambient_temperature 273(2)
_exptl_crystal_density_diffrn 1.556
_cod_depositor_comments
;
The following automatic conversions were performed:
'_symmetry_cell_setting' value 'Orthorhombic' changed to 'orthorhombic'
according to '/home/saulius/struct/CIF-dictionaries/cif_core.dic'
dictionary named 'cif_core.dic' version 2.4.1 from 2010-06-29.

Automatic conversion script
Id: cif_fix_enum 1527 2010-12-29 10:47:43Z saulius 

 Updated bibliographical information.

 Antanas Vaitkus,
 2019-09-11
;
_cod_database_code 4062209

loop_
_symmetry_equiv_pos_as_xyz
'x, y, z'
'-x+1/2, -y, z+1/2'
'-x, y+1/2, -z+1/2'
'x+1/2, -y+1/2, -z'

loop_
_atom_site_label
_atom_site_type_symbol
_atom_site_fract_x
_atom_site_fract_y
_atom_site_fract_z
_atom_site_U_iso_or_equiv
_atom_site_adp_type
_atom_site_occupancy
_atom_site_symmetry_multiplicity
_atom_site_calc_flag
_atom_site_refinement_flags
_atom_site_disorder_assembly
_atom_site_disorder_group
Fe1 Fe 0.37380(4) 0.87989(3) 0.23159(2) 0.03056(10) Uani 1 1 d . . .
Fe2 Fe 0.14492(4) 1.08988(3) 0.14454(2) 0.03054(10) Uani 1 1 d . . .
Si1 Si 0.12902(8) 0.90784(6) 0.10212(4) 0.03123(17) Uani 1 1 d . . .
O1 O 0.5718(3) 0.9570(2) 0.34176(15) 0.0688(8) Uani 1 1 d . . .
O2 O 0.1775(3) 0.8256(2) 0.34925(15) 0.0853(9) Uani 1 1 d . . .
O3 O -0.1130(2) 1.0641(2) 0.21880(15) 0.0781(8) Uani 1 1 d . . .
O4 O 0.0381(3) 1.1625(2) -0.00242(15) 0.0818(9) Uani 1 1 d . . .
C1 C 0.4926(3) 0.9255(2) 0.29943(17) 0.0421(7) Uani 1 1 d . . .
C2 C 0.2546(4) 0.8483(3) 0.30294(18) 0.0484(8) Uani 1 1 d . . .
C3 C -0.0115(3) 1.0739(3) 0.18800(19) 0.0479(8) Uani 1 1 d . . .
C4 C 0.0806(3) 1.1330(2) 0.0557(2) 0.0462(8) Uani 1 1 d . . .
C5 C 0.3225(3) 0.7423(2) 0.16230(16) 0.0354(7) Uani 1 1 d . . .
H5 H 0.2537 0.6874 0.1749 0.043 Uiso 1 1 calc R . .
C6 C 0.4582(3) 0.7342(2) 0.18269(18) 0.0416(8) Uani 1 1 d . . .
H6 H 0.5002 0.6732 0.2111 0.050 Uiso 1 1 calc R . .
C7 C 0.5236(3) 0.8299(2) 0.15373(16) 0.0361(7) Uani 1 1 d . . .
H7 H 0.6192 0.8461 0.1588 0.043 Uiso 1 1 calc R . .
C8 C 0.4288(2) 0.8977(2) 0.11596(13) 0.0277(6) Uani 1 1 d . . .
C9 C 0.2993(3) 0.8443(2) 0.12125(14) 0.0286(6) Uani 1 1 d . . .
C10 C 0.4473(3) 1.0183(2) 0.08789(15) 0.0277(6) Uani 1 1 d . . .
C11 C 0.5923(3) 1.0604(3) 0.10109(18) 0.0409(7) Uani 1 1 d . . .
H11A H 0.5932 1.1404 0.0959 0.049 Uiso 1 1 calc R . .
H11B H 0.6188 1.0426 0.1535 0.049 Uiso 1 1 calc R . .
C12 C 0.6950(3) 1.0114(3) 0.0454(2) 0.0565(10) Uani 1 1 d . . .
H12A H 0.7804 1.0478 0.0531 0.068 Uiso 1 1 calc R . .
H12B H 0.7065 0.9332 0.0566 0.068 Uiso 1 1 calc R . .
C13 C 0.6520(4) 1.0251(3) -0.0383(2) 0.0665(11) Uani 1 1 d . . .
H13A H 0.7154 0.9877 -0.0716 0.080 Uiso 1 1 calc R . .
H13B H 0.6521 1.1032 -0.0516 0.080 Uiso 1 1 calc R . .
C14 C 0.5132(4) 0.9776(3) -0.05161(19) 0.0559(9) Uani 1 1 d . . .
H14A H 0.4868 0.9901 -0.1048 0.067 Uiso 1 1 calc R . .
H14B H 0.5146 0.8983 -0.0426 0.067 Uiso 1 1 calc R . .
C15 C 0.4124(3) 1.0317(2) 0.00221(15) 0.0361(7) Uani 1 1 d . . .
H15A H 0.3250 0.9995 -0.0071 0.043 Uiso 1 1 calc R . .
H15B H 0.4070 1.1101 -0.0098 0.043 Uiso 1 1 calc R . .
C16 C 0.3554(2) 1.08280(19) 0.14105(14) 0.0268(5) Uani 1 1 d . . .
C17 C 0.3115(3) 1.1952(2) 0.13822(17) 0.0338(6) Uani 1 1 d . . .
H17 H 0.3304 1.2483 0.0968 0.041 Uiso 1 1 calc R . .
C18 C 0.2395(3) 1.2172(2) 0.20606(17) 0.0391(7) Uani 1 1 d . . .
H18 H 0.1996 1.2884 0.2205 0.047 Uiso 1 1 calc R . .
C19 C 0.2380(3) 1.1190(2) 0.25096(14) 0.0336(6) Uani 1 1 d . . .
H19 H 0.1951 1.1113 0.3015 0.040 Uiso 1 1 calc R . .
C20 C 0.3126(3) 1.0340(2) 0.21257(15) 0.0268(6) Uani 1 1 d . . .
C21 C 0.0816(3) 0.8801(3) -0.00147(17) 0.0537(8) Uani 1 1 d . . .
H21A H 0.0791 0.8016 -0.0103 0.081 Uiso 1 1 calc R . .
H21B H 0.1463 0.9134 -0.0351 0.081 Uiso 1 1 calc R . .
H21C H -0.0050 0.9112 -0.0117 0.081 Uiso 1 1 calc R . .
C22 C 0.0066(3) 0.8198(3) 0.15796(19) 0.0519(9) Uani 1 1 d . . .
H22A H 0.0058 0.7462 0.1371 0.078 Uiso 1 1 calc R . .
H22B H -0.0811 0.8514 0.1540 0.078 Uiso 1 1 calc R . .
H22C H 0.0330 0.8171 0.2112 0.078 Uiso 1 1 calc R . .

loop_
_atom_site_aniso_label
_atom_site_aniso_U_11
_atom_site_aniso_U_22
_atom_site_aniso_U_33
_atom_site_aniso_U_23
_atom_site_aniso_U_13
_atom_site_aniso_U_12
Fe1 0.0353(2) 0.02924(19) 0.02717(19) 0.00076(16) -0.00212(18) 0.00260(18)
Fe2 0.02591(19) 0.0285(2) 0.0372(2) -0.00312(17) -0.00304(18) 0.00234(18)
Si1 0.0289(4) 0.0290(4) 0.0358(4) -0.0026(3) -0.0035(3) -0.0044(4)
O1 0.0753(18) 0.0582(15) 0.0729(18) -0.0107(13) -0.0385(15) 0.0048(13)
O2 0.100(2) 0.098(2) 0.0580(17) -0.0117(15) 0.0388(16) -0.0282(18)
O3 0.0384(14) 0.104(2) 0.0917(19) -0.0254(16) 0.0199(14) -0.0050(14)
O4 0.110(2) 0.0648(17) 0.0709(19) 0.0207(15) -0.0455(17) 0.0006(16)
C1 0.0526(19) 0.0313(16) 0.0423(18) -0.0004(14) -0.0103(15) 0.0090(15)
C2 0.067(2) 0.0418(19) 0.0364(17) -0.0038(14) 0.0028(17) -0.0055(18)
C3 0.0357(18) 0.053(2) 0.055(2) -0.0140(17) -0.0042(16) -0.0001(16)
C4 0.0486(18) 0.0338(17) 0.056(2) 0.0016(16) -0.0139(16) -0.0021(15)
C5 0.047(2) 0.0237(14) 0.0355(17) -0.0028(12) 0.0017(13) 0.0005(13)
C6 0.055(2) 0.0302(16) 0.0392(18) -0.0002(14) -0.0018(15) 0.0133(15)
C7 0.0325(15) 0.0386(16) 0.0372(17) -0.0038(14) 0.0004(13) 0.0081(13)
C8 0.0302(14) 0.0302(15) 0.0227(13) -0.0045(12) 0.0040(10) 0.0020(13)
C9 0.0381(15) 0.0254(15) 0.0222(14) -0.0046(11) -0.0018(11) 0.0021(12)
C10 0.0268(15) 0.0284(15) 0.0279(15) 0.0003(12) 0.0010(11) -0.0017(12)
C11 0.0288(16) 0.0437(17) 0.0501(18) 0.0004(15) 0.0029(13) -0.0064(13)
C12 0.0329(17) 0.064(2) 0.073(3) -0.0039(19) 0.0173(17) -0.0048(17)
C13 0.063(2) 0.068(2) 0.068(3) -0.0010(19) 0.040(2) 0.000(2)
C14 0.080(3) 0.052(2) 0.0355(19) -0.0027(17) 0.0135(18) 0.0038(19)
C15 0.0444(17) 0.0335(16) 0.0304(16) 0.0044(13) 0.0056(13) -0.0028(13)
C16 0.0212(12) 0.0264(12) 0.0330(13) -0.0031(11) -0.0022(12) -0.0026(12)
C17 0.0330(15) 0.0256(14) 0.0429(17) 0.0000(13) -0.0023(13) -0.0024(12)
C18 0.0335(16) 0.0304(16) 0.0535(19) -0.0140(13) -0.0034(14) 0.0028(13)
C19 0.0293(14) 0.0382(16) 0.0332(16) -0.0088(12) -0.0002(11) -0.0024(14)
C20 0.0246(14) 0.0260(14) 0.0298(16) -0.0046(12) -0.0049(11) -0.0006(11)
C21 0.062(2) 0.049(2) 0.049(2) -0.0062(17) -0.0178(16) -0.0052(18)
C22 0.0454(19) 0.0441(19) 0.066(2) 0.0023(17) 0.0063(17) -0.0103(16)

loop_
_geom_bond_atom_site_label_1
_geom_bond_atom_site_label_2
_geom_bond_distance
_geom_bond_site_symmetry_2
_geom_bond_publ_flag
Fe1 C2 1.759(3) . ?
Fe1 C1 1.760(3) . ?
Fe1 C20 1.985(3) . ?
Fe1 C8 2.089(3) . ?
Fe1 C9 2.096(3) . ?
Fe1 C7 2.105(3) . ?
Fe1 C5 2.112(3) . ?
Fe1 C6 2.127(3) . ?
Fe2 C3 1.747(3) . ?
Fe2 C4 1.748(3) . ?
Fe2 C19 2.096(3) . ?
Fe2 C18 2.096(3) . ?
Fe2 C17 2.099(3) . ?
Fe2 C16 2.109(3) . ?
Fe2 C20 2.159(3) . ?
Fe2 Si1 2.3222(12) . ?
Si1 C21 1.887(3) . ?
Si1 C22 1.888(3) . ?
Si1 C9 1.898(3) . ?
O1 C1 1.145(3) . ?
O2 C2 1.147(4) . ?
O3 C3 1.153(4) . ?
O4 C4 1.149(3) . ?
C5 C6 1.407(4) . ?
C5 C9 1.440(4) . ?
C5 H5 0.9800 . ?
C6 C7 1.419(4) . ?
C6 H6 0.9800 . ?
C7 C8 1.414(4) . ?
C7 H7 0.9800 . ?
C8 C9 1.450(4) . ?
C8 C10 1.545(4) . ?
C10 C16 1.517(4) . ?
C10 C15 1.534(4) . ?
C10 C11 1.554(4) . ?
C11 C12 1.528(4) . ?
C11 H11A 0.9700 . ?
C11 H11B 0.9700 . ?
C12 C13 1.522(5) . ?
C12 H12A 0.9700 . ?
C12 H12B 0.9700 . ?
C13 C14 1.519(5) . ?
C13 H13A 0.9700 . ?
C13 H13B 0.9700 . ?
C14 C15 1.521(4) . ?
C14 H14A 0.9700 . ?
C14 H14B 0.9700 . ?
C15 H15A 0.9700 . ?
C15 H15B 0.9700 . ?
C16 C17 1.427(4) . ?
C16 C20 1.437(4) . ?
C17 C18 1.404(4) . ?
C17 H17 0.9800 . ?
C18 C19 1.418(4) . ?
C18 H18 0.9800 . ?
C19 C20 1.433(4) . ?
C19 H19 0.9800 . ?
C21 H21A 0.9600 . ?
C21 H21B 0.9600 . ?
C21 H21C 0.9600 . ?
C22 H22A 0.9600 . ?
C22 H22B 0.9600 . ?
C22 H22C 0.9600 . ?
